data_2021312
loop_
_publ_author_name
'Piontek, Aleksandra'
'Bisz, Elwira'
'Dziuk, B\/la\.zej'
'Szostak, Roman'
'Szostak, Michal'

_publ_section_title
;
 Structures and energetic properties of 4-halobenzamides
;
_journal_coeditor_code FN3272
_journal_issue 11
_journal_name_full 'Acta Crystallographica Section C'
_journal_page_first
;
;
_journal_paper_doi 10.1107/S2053229618013463
_journal_volume 74
_journal_year 2018
_chemical_formula_iupac 'C11 H12 F N O2'
_chemical_formula_sum 'C11 H12 F N O2'
_chemical_formula_weight 209.22
_chemical_name_systematic
;
4-[(4-Fluorophenyl)carbonyl]morpholine
;
_space_group_crystal_system orthorhombic
_space_group_IT_number 61
_space_group_name_Hall '-P 2ac 2ab'
_space_group_name_H-M_alt 'P b c a'
_symmetry_space_group_name_Hall '-P 2ac 2ab'
_symmetry_space_group_name_H-M 'P b c a'
_atom_sites_solution_hydrogens mixed
_audit_creation_method SHELXL-2014/7
_cell_angle_alpha 90
_cell_angle_beta 90
_cell_angle_gamma 90
_cell_formula_units_Z 8
_cell_length_a 7.3584(5)
_cell_length_b 7.2979(5)
_cell_length_c 37.576(2)
_cell_measurement_reflns_used 12441
_cell_measurement_temperature 100.00(10)
_cell_measurement_theta_max 25.998
_cell_measurement_theta_min 2.973
_cell_volume 2017.9(2)
_computing_cell_refinement
;
CrysAlis CCD (Oxford Diffraction, 2008)
;
_computing_data_collection
;
CrysAlis CCD (Oxford Diffraction, 2008)
;
_computing_data_reduction
;
CrysAlis CCD (Oxford Diffraction, 2008)
;
_computing_molecular_graphics
;
SHELXTL (Sheldrick, 2008)
;
_computing_publication_material
;
SHELXL2014 (Sheldrick, 2015b)
;
_computing_structure_refinement
;
SHELXL2014 (Sheldrick, 2015b)
;
_computing_structure_solution
;
SHELXS2014 (Sheldrick, 2015a)
;
_diffrn_ambient_temperature 100.00(10)
_diffrn_detector_area_resol_mean '1024 x 1024 with blocks 2 x 2'
_diffrn_measured_fraction_theta_full 0.998
_diffrn_measured_fraction_theta_max 0.997
_diffrn_measurement_device_type 'Oxford Diffraction Xcalibur'
_diffrn_measurement_method \w-scan
_diffrn_radiation_monochromator graphite
_diffrn_radiation_source 'fine-focus sealed tube'
_diffrn_radiation_type MoK\a
_diffrn_radiation_wavelength 0.71073
_diffrn_reflns_av_R_equivalents 0.0916
_diffrn_reflns_av_unetI/netI 0.0674
_diffrn_reflns_limit_h_max 9
_diffrn_reflns_limit_h_min -9
_diffrn_reflns_limit_k_max 8
_diffrn_reflns_limit_k_min -9
_diffrn_reflns_limit_l_max 46
_diffrn_reflns_limit_l_min -38
_diffrn_reflns_number 12441
_diffrn_reflns_theta_full 25.242
_diffrn_reflns_theta_max 25.998
_diffrn_reflns_theta_min 2.973
_diffrn_standards_decay_% 0
_diffrn_standards_interval_count 0
_diffrn_standards_interval_time 0
_diffrn_standards_number 0
_exptl_absorpt_coefficient_mu 0.107
_exptl_absorpt_correction_type none
_exptl_crystal_colour colourless
_exptl_crystal_density_diffrn 1.377
_exptl_crystal_density_method 'not measured'
_exptl_crystal_description plate
_exptl_crystal_F_000 880
_exptl_crystal_size_max 0.2
_exptl_crystal_size_mid 0.15
_exptl_crystal_size_min 0.1
_refine_diff_density_max 0.188
_refine_diff_density_min -0.234
_refine_ls_extinction_method none
_refine_ls_goodness_of_fit_ref 0.969
_refine_ls_hydrogen_treatment mixed
_refine_ls_matrix_type full
_refine_ls_number_parameters 152
_refine_ls_number_reflns 1977
_refine_ls_number_restraints 0
_refine_ls_restrained_S_all 0.969
_refine_ls_R_factor_all 0.0995
_refine_ls_R_factor_gt 0.0459
_refine_ls_shift/su_max 0.000
_refine_ls_shift/su_mean 0.000
_refine_ls_structure_factor_coef Fsqd
_refine_ls_weighting_details 'w=1/[\s^2^(Fo^2^)+(0.0327P)^2^] where P=(Fo^2^+2Fc^2^)/3'
_refine_ls_weighting_scheme calc
_refine_ls_wR_factor_gt 0.0707
_refine_ls_wR_factor_ref 0.0852
_reflns_number_gt 1193
_reflns_number_total 1977
_reflns_threshold_expression 'I > 2\s(I)'
_cod_data_source_file fn3272sup1.cif
_cod_data_source_block BD264_a
_cod_database_code 2021312
_shelx_space_group_comment
;
The symmetry employed for this shelxl refinement is uniquely defined
by the following loop, which should always be used as a source of
symmetry information in preference to the above space-group names.
They are only intended as comments.
;

loop_
_space_group_symop_operation_xyz
'x, y, z'
'-x+1/2, -y, z+1/2'
'-x, y+1/2, -z+1/2'
'x+1/2, -y+1/2, -z'
'-x, -y, -z'
'x-1/2, y, -z-1/2'
'x, -y-1/2, z-1/2'
'-x-1/2, y-1/2, z'

loop_
_atom_site_type_symbol
_atom_site_label
_atom_site_fract_x
_atom_site_fract_y
_atom_site_fract_z
_atom_site_U_iso_or_equiv
_atom_site_adp_type
_atom_site_calc_flag
_atom_site_occupancy
C C1 0.5048(3) 0.3731(3) 0.39818(5) 0.0150(5) Uani d 1
C C2 0.6167(3) 0.2327(3) 0.41019(5) 0.0212(5) Uani d 1
H H2 0.6961 0.1756 0.3944 0.025 Uiso calc 1
C C3 0.6111(3) 0.1773(3) 0.44536(5) 0.0225(5) Uani d 1
H H3 0.6859 0.0835 0.4535 0.027 Uiso calc 1
C C4 0.4926(3) 0.2638(3) 0.46790(5) 0.0207(5) Uani d 1
C C5 0.3829(3) 0.4048(3) 0.45731(5) 0.0222(5) Uani d 1
H H5 0.3045 0.4613 0.4733 0.027 Uiso calc 1
C C6 0.3916(3) 0.4614(3) 0.42214(5) 0.0193(5) Uani d 1
H H6 0.3208 0.5595 0.4146 0.023 Uiso calc 1
O O8 0.54816(18) 0.60234(18) 0.35425(3) 0.0189(4) Uani d 1
C C7 0.5118(3) 0.4402(3) 0.36044(5) 0.0147(5) Uani d 1
N N9 0.4773(2) 0.3185(2) 0.33405(4) 0.0142(4) Uani d 1
C C10 0.4901(3) 0.3736(3) 0.29649(5) 0.0161(5) Uani d 1
H H10A 0.5498 0.4918 0.2947 0.019 Uiso calc 1
H H10B 0.3692 0.3849 0.2864 0.019 Uiso calc 1
C C11 0.5973(3) 0.2316(3) 0.27605(5) 0.0189(5) Uani d 1
H H11A 0.5949(18) 0.2614(17) 0.2498(4) 0.015(5) Uiso d 1
H H11B 0.7269 0.2305 0.2847 0.018 Uiso d 1
O O12 0.52018(19) 0.05262(17) 0.27991(3) 0.0201(4) Uani d 1
C C13 0.5174(3) 0.0010(3) 0.31667(5) 0.0177(5) Uani d 1
H H13A 0.647(3) -0.001(2) 0.3263(5) 0.022(6) Uiso d 1
H H13B 0.464(2) -0.125(3) 0.3176(5) 0.020(5) Uiso d 1
C C14 0.4050(3) 0.1331(3) 0.33829(5) 0.0165(5) Uani d 1
H H14A 0.2806(17) 0.1330(17) 0.3295(3) 0.010(5) Uiso d 1
H H14B 0.4053 0.0938 0.3642 0.012 Uiso d 1
F F15 0.48309(18) 0.20748(16) 0.50252(3) 0.0315(4) Uani d 1

loop_
_atom_site_aniso_label
_atom_site_aniso_U_11
_atom_site_aniso_U_22
_atom_site_aniso_U_33
_atom_site_aniso_U_12
_atom_site_aniso_U_13
_atom_site_aniso_U_23
C1 0.0138(11) 0.0155(11) 0.0157(11) -0.0022(10) 0.0001(9) -0.0014(8)
C2 0.0235(13) 0.0223(13) 0.0179(12) 0.0050(11) 0.0021(9) -0.0023(10)
C3 0.0291(14) 0.0201(12) 0.0182(12) 0.0080(11) -0.0045(10) 0.0034(10)
C4 0.0300(14) 0.0215(11) 0.0107(11) -0.0033(12) 0.0001(10) 0.0010(9)
C5 0.0248(13) 0.0242(13) 0.0176(12) 0.0017(11) 0.0038(10) -0.0038(10)
C6 0.0209(12) 0.0191(12) 0.0179(12) 0.0031(10) -0.0027(9) -0.0010(10)
O8 0.0240(8) 0.0132(8) 0.0196(8) -0.0015(7) -0.0025(6) -0.0003(6)
C7 0.0093(11) 0.0174(11) 0.0175(11) 0.0019(9) 0.0001(9) -0.0004(9)
N9 0.0174(10) 0.0139(9) 0.0115(9) -0.0028(8) 0.0005(8) 0.0016(7)
C10 0.0197(12) 0.0170(11) 0.0116(11) -0.0016(11) -0.0026(9) 0.0019(8)
C11 0.0248(13) 0.0156(12) 0.0164(12) -0.0024(10) 0.0018(10) 0.0003(9)
O12 0.0301(9) 0.0148(7) 0.0154(7) -0.0025(7) 0.0010(7) -0.0009(6)
C13 0.0210(14) 0.0155(12) 0.0167(11) -0.0022(11) -0.0009(11) 0.0028(9)
C14 0.0193(12) 0.0155(11) 0.0148(11) -0.0035(10) -0.0001(10) 0.0012(10)
F15 0.0487(9) 0.0319(8) 0.0137(6) 0.0032(7) 0.0018(6) 0.0047(5)

loop_
_atom_type_symbol
_atom_type_description
_atom_type_scat_dispersion_real
_atom_type_scat_dispersion_imag
_atom_type_scat_source
C C 0.0033 0.0016 'International Tables Vol C Tables 4.2.6.8 and 6.1.1.4'
H H 0.0000 0.0000 'International Tables Vol C Tables 4.2.6.8 and 6.1.1.4'
O O 0.0106 0.0060 'International Tables Vol C Tables 4.2.6.8 and 6.1.1.4'
N N 0.0061 0.0033 'International Tables Vol C Tables 4.2.6.8 and 6.1.1.4'
F F 0.0171 0.0103 'International Tables Vol C Tables 4.2.6.8 and 6.1.1.4'

loop_
_geom_angle_atom_site_label_1
_geom_angle_atom_site_label_2
_geom_angle_atom_site_label_3
_geom_angle
C6 C1 C2 119.23(18)
C6 C1 C7 118.86(18)
C2 C1 C7 121.79(18)
C3 C2 C1 120.5(2)
C3 C2 H2 119.7
C1 C2 H2 119.7
C4 C3 C2 118.4(2)
C4 C3 H3 120.8
C2 C3 H3 120.8
F15 C4 C5 118.27(19)
F15 C4 C3 118.85(19)
C5 C4 C3 122.88(19)
C4 C5 C6 118.3(2)
C4 C5 H5 120.8
C6 C5 H5 120.8
C1 C6 C5 120.6(2)
C1 C6 H6 119.7
C5 C6 H6 119.7
O8 C7 N9 122.02(17)
O8 C7 C1 119.86(18)
N9 C7 C1 118.12(17)
C7 N9 C14 126.47(16)
C7 N9 C10 120.76(16)
C14 N9 C10 112.38(15)
N9 C10 C11 109.49(16)
N9 C10 H10A 109.8
C11 C10 H10A 109.8
N9 C10 H10B 109.8
C11 C10 H10B 109.8
H10A C10 H10B 108.2
O12 C11 C10 111.53(16)
O12 C11 H11A 106.8(8)
C10 C11 H11A 109.8(8)
O12 C11 H11B 109.6
C10 C11 H11B 109.6
H11A C11 H11B 109.4
C11 O12 C13 110.11(15)
O12 C13 C14 111.05(17)
O12 C13 H13A 109.4(11)
C14 C13 H13A 109.5(11)
O12 C13 H13B 106.2(10)
C14 C13 H13B 110.7(11)
H13A C13 H13B 109.9(15)
N9 C14 C13 109.46(16)
N9 C14 H14A 107.8(8)
C13 C14 H14A 109.4(7)
N9 C14 H14B 111.4
C13 C14 H14B 109.5
H14A C14 H14B 109.2

loop_
_geom_bond_atom_site_label_1
_geom_bond_atom_site_label_2
_geom_bond_distance
C1 C6 1.385(3)
C1 C2 1.390(3)
C1 C7 1.501(3)
C2 C3 1.382(3)
C2 H2 0.9300
C3 C4 1.370(3)
C3 H3 0.9300
C4 F15 1.366(2)
C4 C5 1.366(3)
C5 C6 1.386(3)
C5 H5 0.9300
C6 H6 0.9300
O8 C7 1.235(2)
C7 N9 1.355(2)
N9 C14 1.463(2)
N9 C10 1.470(2)
C10 C11 1.512(3)
C10 H10A 0.9700
C10 H10B 0.9700
C11 O12 1.431(2)
C11 H11A 1.010(14)
C11 H11B 1.0073
O12 C13 1.432(2)
C13 C14 1.508(3)
C13 H13A 1.02(2)
C13 H13B 1.001(19)
C14 H14A 0.974(13)
C14 H14B 1.0138

loop_
_geom_hbond_atom_site_label_D
_geom_hbond_atom_site_label_H
_geom_hbond_atom_site_label_A
_geom_hbond_site_symmetry_A
_geom_hbond_distance_DH
_geom_hbond_distance_HA
_geom_hbond_distance_DA
_geom_hbond_angle_DHA
C11 H11A O12 3_655 1.010(14) 2.546(13) 3.265(2) 127.9(9)
C13 H13A O8 8_755 1.02(2) 2.59(2) 3.572(3) 161.5(14)
C13 H13B O8 1_545 1.001(19) 2.499(18) 3.242(2) 130.7(14)
C14 H14A O8 8_655 0.974(13) 2.601(12) 3.395(2) 138.8(10)

loop_
_geom_torsion_atom_site_label_1
_geom_torsion_atom_site_label_2
_geom_torsion_atom_site_label_3
_geom_torsion_atom_site_label_4
_geom_torsion
C6 C1 C2 C3 2.2(3)
C7 C1 C2 C3 178.1(2)
C1 C2 C3 C4 0.1(3)
C2 C3 C4 F15 178.61(19)
C2 C3 C4 C5 -1.5(3)
F15 C4 C5 C6 -179.61(19)
C3 C4 C5 C6 0.4(3)
C2 C1 C6 C5 -3.2(3)
C7 C1 C6 C5 -179.26(19)
C4 C5 C6 C1 1.9(3)
C6 C1 C7 O8 55.2(3)
C2 C1 C7 O8 -120.7(2)
C6 C1 C7 N9 -124.8(2)
C2 C1 C7 N9 59.3(3)
O8 C7 N9 C14 -169.47(18)
C1 C7 N9 C14 10.5(3)
O8 C7 N9 C10 2.8(3)
C1 C7 N9 C10 -177.22(17)
C7 N9 C10 C11 133.04(19)
C14 N9 C10 C11 -53.7(2)
N9 C10 C11 O12 55.7(2)
C10 C11 O12 C13 -59.5(2)
C11 O12 C13 C14 60.3(2)
C7 N9 C14 C13 -132.5(2)
C10 N9 C14 C13 54.7(2)
O12 C13 C14 N9 -57.5(2)

_cod_database_fobs_code 2021312
